data_7045443
loop_
_publ_author_name
'Oya, Naoyuki'
'Yamada, Mihoko'
'Surinwong, Sireenart'
'Kuwamura, Naoto'
'Konno, Takumi'

_publ_section_title
;
 A stable thiolato-Cu<sup>I</sup>-thiolato triple linkage that bridges two
 cobalt(iii) centres.
;
_journal_issue 8
_journal_name_full 'Dalton transactions (Cambridge, England : 2003)'
_journal_page_first 2497
_journal_page_last 2500
_journal_paper_doi 10.1039/c7dt04760f
_journal_volume 47
_journal_year 2018
_chemical_absolute_configuration rmad
_chemical_formula_sum 'C34 H84 Co2 Cu3 N6 Na3 O23 S6'
_chemical_formula_weight 1514.88
_space_group_crystal_system monoclinic
_space_group_IT_number 5
_space_group_name_Hall 'C 2y'
_space_group_name_H-M_alt 'C 1 2 1'
_symmetry_space_group_name_Hall 'C 2y'
_symmetry_space_group_name_H-M 'C 1 2 1'
_atom_sites_solution_hydrogens mixed
_audit_creation_method SHELXL-2014
_audit_update_record
;
2018-01-11 deposited with the CCDC.
2018-01-15 downloaded from the CCDC.
;
_cell_angle_alpha 90
_cell_angle_beta 107.289(11)
_cell_angle_gamma 90
_cell_formula_units_Z 2
_cell_length_a 11.7354(7)
_cell_length_b 20.308(3)
_cell_length_c 13.771(3)
_cell_measurement_reflns_used 12525
_cell_measurement_temperature 200(2)
_cell_measurement_theta_max 27.482
_cell_measurement_theta_min 3.099
_cell_volume 3133.7(9)
_computing_cell_refinement 'RAPID AUTO'
_computing_data_collection 'RAPID AUTO (Rigaku, ????)'
_computing_data_reduction 'RAPID AUTO'
_computing_molecular_graphics Mercury
_computing_publication_material WinGX
_computing_structure_refinement 'SHELXL-2014/7 (Sheldrick, 2014)'
_computing_structure_solution 'SHELXS-2014 (Sheldrick, 2014)'
_diffrn_ambient_temperature 200(2)
_diffrn_measured_fraction_theta_full 0.997
_diffrn_measured_fraction_theta_max 0.998
_diffrn_measurement_device_type 'Rigaku R-AXIS VII'
_diffrn_measurement_method \w
_diffrn_radiation_type MoK\a
_diffrn_radiation_wavelength 0.71075
_diffrn_reflns_av_R_equivalents 0.0395
_diffrn_reflns_av_unetI/netI 0.0889
_diffrn_reflns_Laue_measured_fraction_full 0.997
_diffrn_reflns_Laue_measured_fraction_max 0.998
_diffrn_reflns_limit_h_max 15
_diffrn_reflns_limit_h_min -15
_diffrn_reflns_limit_k_max 26
_diffrn_reflns_limit_k_min -24
_diffrn_reflns_limit_l_max 17
_diffrn_reflns_limit_l_min -17
_diffrn_reflns_number 12525
_diffrn_reflns_point_group_measured_fraction_full 0.979
_diffrn_reflns_point_group_measured_fraction_max 0.959
_diffrn_reflns_theta_full 25.000
_diffrn_reflns_theta_max 27.482
_diffrn_reflns_theta_min 3.099
_diffrn_source 'rotating-anode X-ray tube'
_exptl_absorpt_coefficient_mu 1.813
_exptl_absorpt_correction_T_max 1.0000
_exptl_absorpt_correction_T_min 0.7904
_exptl_absorpt_correction_type multi-scan
_exptl_absorpt_process_details 'ABSCOR (Rigaku, 1995)'
_exptl_crystal_colour 'dark purple'
_exptl_crystal_density_diffrn 1.605
_exptl_crystal_description plate
_exptl_crystal_F_000 1568
_exptl_crystal_size_max 0.100
_exptl_crystal_size_mid 0.100
_exptl_crystal_size_min 0.020
_refine_diff_density_max 0.904
_refine_diff_density_min -0.446
_refine_diff_density_rms 0.090
_refine_ls_abs_structure_details
;
 Flack x determined using 2089 quotients [(I+)-(I-)]/[(I+)+(I-)]
 (Parsons, Flack and Wagner, Acta Cryst. B69 (2013) 249-259).
;
_refine_ls_abs_structure_Flack 0.053(9)
_refine_ls_extinction_method none
_refine_ls_goodness_of_fit_ref 1.035
_refine_ls_hydrogen_treatment constr
_refine_ls_matrix_type full
_refine_ls_number_parameters 369
_refine_ls_number_reflns 6916
_refine_ls_number_restraints 53
_refine_ls_restrained_S_all 1.042
_refine_ls_R_factor_all 0.0666
_refine_ls_R_factor_gt 0.0507
_refine_ls_shift/su_max 0.001
_refine_ls_shift/su_mean 0.000
_refine_ls_structure_factor_coef Fsqd
_refine_ls_weighting_details 'w=1/[\s^2^(Fo^2^)+(0.0280P)^2^] where P=(Fo^2^+2Fc^2^)/3'
_refine_ls_weighting_scheme calc
_refine_ls_wR_factor_gt 0.0756
_refine_ls_wR_factor_ref 0.0795
_reflns_Friedel_coverage 0.869
_reflns_Friedel_fraction_full 0.961
_reflns_Friedel_fraction_max 0.918
_reflns_number_gt 5761
_reflns_number_total 6916
_reflns_threshold_expression 'I > 2\s(I)'
_cod_data_source_file c7dt04760f2.cif
_cod_data_source_block Na3[1]
_cod_depositor_comments 'Adding full bibliography for 7045443--7045444.cif.'
_cod_original_cell_volume 3133.7(8)
_cod_database_code 7045443
_shelx_space_group_comment
;
The symmetry employed for this shelxl refinement is uniquely defined
by the following loop, which should always be used as a source of
symmetry information in preference to the above space-group names.
They are only intended as comments.
;
_shelx_estimated_absorpt_t_min 0.839
_shelx_estimated_absorpt_t_max 0.965
_shelxl_version_number 2014-3

loop_
_space_group_symop_operation_xyz
'x, y, z'
'-x, y, -z'
'x+1/2, y+1/2, z'
'-x+1/2, y+1/2, -z'

loop_
_atom_site_label
_atom_site_type_symbol
_atom_site_fract_x
_atom_site_fract_y
_atom_site_fract_z
_atom_site_U_iso_or_equiv
_atom_site_adp_type
_atom_site_occupancy
_atom_site_site_symmetry_order
_atom_site_calc_flag
_atom_site_refinement_flags_posn
_atom_site_refinement_flags_adp
_atom_site_refinement_flags_occupancy
_atom_site_disorder_assembly
_atom_site_disorder_group
Cu1 Cu 0.61068(6) 0.28044(4) -0.01197(5) 0.02120(19) Uani 1 1 d . . . . .
Cu2 Cu 0.5000 0.39557(5) 0.0000 0.0218(3) Uani 1 2 d S T P . .
Co1 Co 0.61349(7) 0.32039(4) 0.24522(6) 0.01406(19) Uani 1 1 d . . . . .
S1 S 0.48077(13) 0.24314(8) 0.16287(11) 0.0188(4) Uani 1 1 d . . . . .
C1 C 0.3684(5) 0.2453(3) 0.2363(4) 0.0215(15) Uani 1 1 d . . . . .
C2 C 0.4435(5) 0.2639(3) 0.3452(4) 0.0167(14) Uani 1 1 d . . . . .
H2 H 0.4979 0.2263 0.3739 0.020 Uiso 1 1 calc R U . . .
C3 C 0.3657(5) 0.2766(4) 0.4155(4) 0.0199(14) Uani 1 1 d . . . . .
C4 C 0.2688(5) 0.2947(3) 0.1916(5) 0.0300(17) Uani 1 1 d . . . . .
H4A H 0.3027 0.3391 0.1952 0.045 Uiso 1 1 calc R U . . .
H4B H 0.2285 0.2834 0.1205 0.045 Uiso 1 1 calc R U . . .
H4C H 0.2111 0.2934 0.2305 0.045 Uiso 1 1 calc R U . . .
C5 C 0.3170(6) 0.1759(3) 0.2313(5) 0.0325(18) Uani 1 1 d . . . . .
H5A H 0.3817 0.1445 0.2602 0.049 Uiso 1 1 calc R U . . .
H5B H 0.2594 0.1743 0.2703 0.049 Uiso 1 1 calc R U . . .
H5C H 0.2769 0.1643 0.1603 0.049 Uiso 1 1 calc R U . . .
N1 N 0.5182(4) 0.3223(3) 0.3420(3) 0.0173(11) Uani 1 1 d . . . . .
H1A H 0.5692 0.3285 0.4055 0.021 Uiso 1 1 calc R U . . .
H1B H 0.4695 0.3581 0.3272 0.021 Uiso 1 1 calc R U . . .
O1 O 0.3522(4) 0.3359(2) 0.4374(3) 0.0255(11) Uani 1 1 d . . . . .
O2 O 0.3249(4) 0.2281(2) 0.4484(3) 0.0313(12) Uani 1 1 d . . . . .
S2 S 0.72222(12) 0.31296(8) 0.13585(11) 0.0172(3) Uani 1 1 d . . . . .
C6 C 0.8266(5) 0.2448(3) 0.1928(5) 0.0216(15) Uani 1 1 d . . . . .
C7 C 0.8468(5) 0.2520(3) 0.3075(4) 0.0168(14) Uani 1 1 d . . . . .
H7 H 0.8858 0.2957 0.3279 0.020 Uiso 1 1 calc R U . . .
C8 C 0.9338(6) 0.1987(3) 0.3693(5) 0.0209(14) Uani 1 1 d . . . . .
C9 C 0.7729(6) 0.1776(3) 0.1529(5) 0.0289(16) Uani 1 1 d . . . . .
H9A H 0.6990 0.1709 0.1709 0.043 Uiso 1 1 calc R U . . .
H9B H 0.7555 0.1764 0.0788 0.043 Uiso 1 1 calc R U . . .
H9C H 0.8300 0.1428 0.1835 0.043 Uiso 1 1 calc R U . . .
C10 C 0.9420(5) 0.2563(4) 0.1656(5) 0.0363(19) Uani 1 1 d . . . . .
H10A H 0.9265 0.2514 0.0921 0.054 Uiso 1 1 calc R U . . .
H10B H 0.9715 0.3008 0.1862 0.054 Uiso 1 1 calc R U . . .
H10C H 1.0020 0.2240 0.2012 0.054 Uiso 1 1 calc R U . . .
N2 N 0.7290(4) 0.2541(2) 0.3284(4) 0.0182(12) Uani 1 1 d . . . . .
H2A H 0.7417 0.2634 0.3955 0.022 Uiso 1 1 calc R U . . .
H2B H 0.6951 0.2135 0.3165 0.022 Uiso 1 1 calc R U . . .
O3 O 1.0432(4) 0.2138(2) 0.3912(3) 0.0298(11) Uani 1 1 d . . . . .
O4 O 0.8906(3) 0.1472(2) 0.3912(3) 0.0239(11) Uani 1 1 d . . . . .
S3 S 0.49950(13) 0.40266(8) 0.15545(11) 0.0182(4) Uani 1 1 d . . . . .
C11 C 0.5904(5) 0.4759(3) 0.2119(5) 0.0222(15) Uani 1 1 d . . . . .
C12 C 0.6486(5) 0.4544(3) 0.3231(5) 0.0173(14) Uani 1 1 d . . . . .
H12 H 0.5835 0.4444 0.3541 0.021 Uiso 1 1 calc R U . . .
C13 C 0.7280(6) 0.5100(3) 0.3868(5) 0.0217(15) Uani 1 1 d . . . . .
C14 C 0.5024(6) 0.5331(3) 0.2040(6) 0.0357(19) Uani 1 1 d . . . . .
H14A H 0.4438 0.5211 0.2389 0.054 Uiso 1 1 calc R U . . .
H14B H 0.5461 0.5724 0.2358 0.054 Uiso 1 1 calc R U . . .
H14C H 0.4612 0.5421 0.1322 0.054 Uiso 1 1 calc R U . . .
C15 C 0.6820(6) 0.4933(3) 0.1583(5) 0.0279(16) Uani 1 1 d . . . . .
H15A H 0.7374 0.4563 0.1640 0.042 Uiso 1 1 calc R U . . .
H15B H 0.6415 0.5022 0.0864 0.042 Uiso 1 1 calc R U . . .
H15C H 0.7264 0.5325 0.1899 0.042 Uiso 1 1 calc R U . . .
N3 N 0.7168(4) 0.3928(2) 0.3224(4) 0.0170(12) Uani 1 1 d . . . . .
H3A H 0.7514 0.3794 0.3876 0.020 Uiso 1 1 calc R U . . .
H3B H 0.7761 0.4011 0.2940 0.020 Uiso 1 1 calc R U . . .
O5 O 0.8365(4) 0.5074(2) 0.3987(4) 0.0381(13) Uani 1 1 d . . . . .
O6 O 0.6714(4) 0.5518(2) 0.4195(3) 0.0309(12) Uani 1 1 d . . . . .
Na1 Na 0.5000 0.55261(17) 0.5000 0.0287(9) Uani 1 2 d S T P . .
Na2 Na 0.20796(19) 0.15189(11) 0.48415(18) 0.0227(6) Uani 1 1 d . . . . .
O1W O 1.1229(4) 0.6256(2) 0.3705(3) 0.0356(12) Uani 1 1 d . . . . .
H1WA H 1.1441 0.5959 0.3325 0.053 Uiso 1 1 d R U . . .
H1WB H 1.1038 0.6603 0.3306 0.053 Uiso 1 1 d R U . . .
O2W O 0.3839(4) 0.4678(2) 0.3922(4) 0.0375(13) Uani 1 1 d . . . . .
H2WA H 0.3115 0.4831 0.3569 0.056 Uiso 1 1 d R U . . .
H2WB H 0.3666 0.4351 0.4297 0.056 Uiso 1 1 d R U . . .
O3W O 1.1323(4) 0.33382(19) 0.4700(3) 0.0328(12) Uani 1 1 d G . . . .
H3WA H 1.1950 0.3355 0.4488 0.049 Uiso 1 1 d G U . . .
H3WB H 1.0965 0.2975 0.4442 0.049 Uiso 1 1 d G U . . .
O4W O 1.0000(19) 0.5933(3) 0.5000(8) 0.0336(18) Uani 1 2 d G T P . .
H4WA H 0.9316 0.5779 0.4613 0.050 Uiso 0.5 1 d G U P . .
H4WB H 1.0435 0.6001 0.4645 0.050 Uiso 0.5 1 d G U P . .
O5W O 0.9893(4) 0.4267(2) 0.3387(3) 0.0413(13) Uani 1 1 d G . . . .
H5WA H 0.9458 0.4440 0.3733 0.062 Uiso 1 1 d G U . . .
H5WB H 1.0369 0.3998 0.3811 0.062 Uiso 1 1 d G U . . .
O7A O 1.1462(4) 0.5020(3) 0.2771(4) 0.0495(14) Uani 0.46(2) 1 d D U P A 1
H7A H 1.0999 0.4818 0.3030 0.074 Uiso 0.46(2) 1 calc R U P A 1
O7B O 1.1462(4) 0.5020(3) 0.2771(4) 0.0495(14) Uani 0.54(2) 1 d D U P A 2
H7B H 1.0982 0.4767 0.2934 0.074 Uiso 0.54(2) 1 calc R U P A 2
C16A C 1.110(3) 0.4905(19) 0.1685(12) 0.092(14) Uani 0.46(2) 1 d D U P A 1
H16A H 1.0785 0.4453 0.1523 0.111 Uiso 0.46(2) 1 calc R U P A 1
H16B H 1.1778 0.4970 0.1406 0.111 Uiso 0.46(2) 1 calc R U P A 1
C17A C 1.013(3) 0.5415(14) 0.126(2) 0.137(14) Uani 0.46(2) 1 d D U P A 1
H17A H 0.9830 0.5371 0.0520 0.205 Uiso 0.46(2) 1 calc R U P A 1
H17B H 0.9472 0.5344 0.1554 0.205 Uiso 0.46(2) 1 calc R U P A 1
H17C H 1.0458 0.5857 0.1438 0.205 Uiso 0.46(2) 1 calc R U P A 1
C16B C 1.106(3) 0.5133(12) 0.1708(10) 0.073(9) Uani 0.54(2) 1 d D U P A 2
H16C H 1.1400 0.5555 0.1559 0.087 Uiso 0.54(2) 1 calc R U P A 2
H16D H 1.0182 0.5177 0.1489 0.087 Uiso 0.54(2) 1 calc R U P A 2
C17B C 1.139(2) 0.4617(13) 0.113(2) 0.177(14) Uani 0.54(2) 1 d D U P A 2
H17D H 1.1092 0.4723 0.0400 0.266 Uiso 0.54(2) 1 calc R U P A 2
H17E H 1.2263 0.4577 0.1326 0.266 Uiso 0.54(2) 1 calc R U P A 2
H17F H 1.1044 0.4199 0.1256 0.266 Uiso 0.54(2) 1 calc R U P A 2

loop_
_atom_site_aniso_label
_atom_site_aniso_U_11
_atom_site_aniso_U_22
_atom_site_aniso_U_33
_atom_site_aniso_U_23
_atom_site_aniso_U_13
_atom_site_aniso_U_12
Cu1 0.0206(4) 0.0258(4) 0.0150(4) -0.0002(4) 0.0020(3) 0.0027(4)
Cu2 0.0267(7) 0.0214(6) 0.0161(6) 0.000 0.0043(5) 0.000
Co1 0.0138(4) 0.0141(4) 0.0135(4) 0.0004(4) 0.0028(3) -0.0006(4)
S1 0.0177(9) 0.0201(9) 0.0165(8) 0.0005(7) 0.0019(7) -0.0029(7)
C1 0.014(3) 0.034(4) 0.015(3) 0.002(3) 0.001(3) -0.007(3)
C2 0.018(3) 0.015(3) 0.015(3) 0.003(3) 0.003(3) -0.005(3)
C3 0.011(3) 0.034(4) 0.013(3) 0.005(3) 0.001(2) -0.004(3)
C4 0.015(3) 0.043(5) 0.028(4) 0.000(3) 0.002(3) 0.001(3)
C5 0.027(4) 0.037(5) 0.031(4) -0.005(4) 0.005(3) -0.018(3)
N1 0.015(3) 0.017(3) 0.019(3) -0.001(2) 0.002(2) -0.003(2)
O1 0.025(3) 0.025(3) 0.028(3) 0.002(2) 0.011(2) 0.0017(19)
O2 0.023(3) 0.040(3) 0.034(3) 0.014(2) 0.013(2) 0.000(2)
S2 0.0172(8) 0.0188(9) 0.0154(7) 0.0008(7) 0.0043(6) 0.0011(7)
C6 0.013(3) 0.030(4) 0.021(3) 0.004(3) 0.003(3) 0.007(3)
C7 0.013(3) 0.019(3) 0.019(3) 0.005(3) 0.005(3) -0.002(3)
C8 0.019(4) 0.026(4) 0.017(3) 0.000(3) 0.005(3) 0.001(3)
C9 0.030(4) 0.030(4) 0.024(4) -0.004(3) 0.005(3) 0.009(3)
C10 0.021(4) 0.062(6) 0.027(4) 0.013(4) 0.008(3) 0.012(4)
N2 0.024(3) 0.013(3) 0.016(3) 0.000(2) 0.003(2) -0.003(2)
O3 0.013(3) 0.032(3) 0.041(3) 0.009(2) 0.003(2) 0.002(2)
O4 0.023(3) 0.021(3) 0.025(3) 0.004(2) 0.004(2) 0.001(2)
S3 0.0181(9) 0.0191(9) 0.0156(8) 0.0010(7) 0.0023(7) 0.0010(7)
C11 0.022(4) 0.018(4) 0.025(4) -0.003(3) 0.006(3) -0.001(3)
C12 0.015(3) 0.014(3) 0.022(4) 0.000(3) 0.005(3) 0.007(3)
C13 0.027(4) 0.019(4) 0.017(3) 0.000(3) 0.003(3) -0.001(3)
C14 0.044(5) 0.028(4) 0.031(4) -0.003(3) 0.005(4) 0.010(3)
C15 0.038(4) 0.018(4) 0.026(4) -0.001(3) 0.008(3) -0.010(3)
N3 0.017(3) 0.019(3) 0.014(3) -0.002(2) 0.002(2) -0.002(2)
O5 0.021(3) 0.037(3) 0.054(4) -0.015(3) 0.006(2) -0.006(2)
O6 0.033(3) 0.020(3) 0.039(3) -0.014(2) 0.010(2) -0.002(2)
Na1 0.028(2) 0.024(2) 0.035(2) 0.000 0.0114(18) 0.000
Na2 0.0237(14) 0.0205(14) 0.0237(14) -0.0019(11) 0.0068(12) -0.0024(11)
O1W 0.039(3) 0.028(3) 0.033(3) 0.004(2) 0.002(2) 0.001(2)
O2W 0.032(3) 0.032(3) 0.049(3) 0.002(3) 0.012(3) -0.003(2)
O3W 0.025(3) 0.039(3) 0.038(3) -0.007(2) 0.014(2) -0.002(2)
O4W 0.027(4) 0.034(4) 0.039(5) 0.000 0.009(3) 0.000
O5W 0.033(3) 0.040(3) 0.050(3) 0.002(3) 0.011(3) 0.006(2)
O7A 0.043(3) 0.050(4) 0.055(4) 0.003(3) 0.013(3) -0.003(3)
O7B 0.043(3) 0.050(4) 0.055(4) 0.003(3) 0.013(3) -0.003(3)
C16A 0.108(16) 0.089(18) 0.080(17) -0.007(11) 0.027(11) 0.027(12)
C17A 0.12(2) 0.16(2) 0.11(2) -0.031(17) -0.004(17) 0.001(18)
C16B 0.091(14) 0.042(11) 0.068(13) -0.006(9) -0.003(9) 0.015(10)
C17B 0.20(2) 0.20(2) 0.112(19) -0.062(16) 0.018(16) 0.109(18)

loop_
_atom_type_symbol
_atom_type_description
_atom_type_scat_dispersion_real
_atom_type_scat_dispersion_imag
_atom_type_scat_source
C C 0.0033 0.0016 'International Tables Vol C Tables 4.2.6.8 and 6.1.1.4'
H H 0.0000 0.0000 'International Tables Vol C Tables 4.2.6.8 and 6.1.1.4'
Co Co 0.3494 0.9721 'International Tables Vol C Tables 4.2.6.8 and 6.1.1.4'
Cu Cu 0.3201 1.2651 'International Tables Vol C Tables 4.2.6.8 and 6.1.1.4'
N N 0.0061 0.0033 'International Tables Vol C Tables 4.2.6.8 and 6.1.1.4'
Na Na 0.0362 0.0249 'International Tables Vol C Tables 4.2.6.8 and 6.1.1.4'
O O 0.0106 0.0060 'International Tables Vol C Tables 4.2.6.8 and 6.1.1.4'
S S 0.1246 0.1234 'International Tables Vol C Tables 4.2.6.8 and 6.1.1.4'

loop_
_geom_angle_atom_site_label_1
_geom_angle_atom_site_label_2
_geom_angle_atom_site_label_3
_geom_angle
_geom_angle_site_symmetry_1
_geom_angle_site_symmetry_3
S2 Cu1 S1 172.88(7) . 2_655
S2 Cu1 Cu2 81.17(5) . .
S1 Cu1 Cu2 104.49(5) 2_655 .
S2 Cu1 Cu1 102.61(5) . 2_655
S1 Cu1 Cu1 84.12(5) 2_655 2_655
Cu2 Cu1 Cu1 59.869(19) . 2_655
S3 Cu2 S3 172.31(10) . 2_655
S3 Cu2 Cu1 81.58(5) . 2_655
S3 Cu2 Cu1 105.22(5) 2_655 2_655
S3 Cu2 Cu1 105.22(5) . .
S3 Cu2 Cu1 81.58(5) 2_655 .
Cu1 Cu2 Cu1 60.26(4) 2_655 .
N1 Co1 N3 90.1(2) . .
N1 Co1 N2 92.8(2) . .
N3 Co1 N2 89.38(18) . .
N1 Co1 S2 177.27(16) . .
N3 Co1 S2 91.74(14) . .
N2 Co1 S2 85.18(15) . .
N1 Co1 S1 84.76(15) . .
N3 Co1 S1 174.02(15) . .
N2 Co1 S1 93.94(14) . .
S2 Co1 S1 93.49(6) . .
N1 Co1 S3 89.59(15) . .
N3 Co1 S3 85.09(14) . .
N2 Co1 S3 173.97(14) . .
S2 Co1 S3 92.56(6) . .
S1 Co1 S3 91.77(6) . .
C1 S1 Cu1 106.25(19) . 2_655
C1 S1 Co1 101.6(2) . .
Cu1 S1 Co1 107.96(7) 2_655 .
C4 C1 C5 110.1(5) . .
C4 C1 C2 112.2(5) . .
C5 C1 C2 112.0(5) . .
C4 C1 S1 111.9(4) . .
C5 C1 S1 106.5(4) . .
C2 C1 S1 103.8(4) . .
N1 C2 C3 110.6(5) . .
N1 C2 C1 109.8(4) . .
C3 C2 C1 112.3(5) . .
O2 C3 O1 125.5(6) . .
O2 C3 C2 117.6(6) . .
O1 C3 C2 116.8(6) . .
C2 N1 Co1 117.5(4) . .
C3 O2 Na2 165.4(4) . .
C6 S2 Cu1 107.9(2) . .
C6 S2 Co1 101.6(2) . .
Cu1 S2 Co1 110.14(7) . .
C10 C6 C7 111.2(5) . .
C10 C6 C9 110.3(5) . .
C7 C6 C9 112.1(5) . .
C10 C6 S2 107.7(4) . .
C7 C6 S2 104.1(4) . .
C9 C6 S2 111.2(4) . .
N2 C7 C6 109.4(4) . .
N2 C7 C8 114.1(5) . .
C6 C7 C8 111.9(5) . .
O4 C8 O3 127.3(6) . .
O4 C8 C7 118.1(5) . .
O3 C8 C7 114.6(5) . .
O4 C8 Na2 41.4(3) . 2_656
O3 C8 Na2 128.1(4) . 2_656
C7 C8 Na2 100.2(3) . 2_656
C7 N2 Co1 114.5(3) . .
C8 O3 Na2 127.9(4) . 1_655
C8 O4 Na2 118.1(4) . 2_656
C8 O4 Na1 127.7(4) . 3_545
Na2 O4 Na1 82.62(14) 2_656 3_545
C11 S3 Cu2 107.4(2) . .
C11 S3 Co1 100.9(2) . .
Cu2 S3 Co1 108.58(7) . .
C15 C11 C14 110.5(5) . .
C15 C11 C12 112.3(5) . .
C14 C11 C12 112.0(5) . .
C15 C11 S3 112.6(4) . .
C14 C11 S3 106.6(4) . .
C12 C11 S3 102.6(4) . .
N3 C12 C11 108.2(5) . .
N3 C12 C13 112.4(5) . .
C11 C12 C13 111.6(5) . .
O5 C13 O6 128.5(6) . .
O5 C13 C12 117.6(6) . .
O6 C13 C12 113.9(6) . .
C12 N3 Co1 112.3(3) . .
C13 O6 Na2 135.6(4) . 3
C13 O6 Na1 137.1(4) . .
Na2 O6 Na1 84.45(17) 3 .
O2W Na1 O2W 88.9(3) 2_656 .
O2W Na1 O4 94.77(15) 2_656 4_656
O2W Na1 O4 175.95(17) . 4_656
O2W Na1 O4 175.95(17) 2_656 3_455
O2W Na1 O4 94.77(15) . 3_455
O4 Na1 O4 81.6(2) 4_656 3_455
O2W Na1 O6 83.66(16) 2_656 .
O2W Na1 O6 95.82(15) . .
O4 Na1 O6 86.33(14) 4_656 .
O4 Na1 O6 94.22(15) 3_455 .
O2W Na1 O6 95.82(16) 2_656 2_656
O2W Na1 O6 83.66(16) . 2_656
O4 Na1 O6 94.23(15) 4_656 2_656
O4 Na1 O6 86.33(14) 3_455 2_656
O6 Na1 O6 179.3(2) . 2_656
O2W Na1 Na2 100.83(12) 2_656 3
O2W Na1 Na2 134.86(12) . 3
O4 Na1 Na2 46.06(11) 4_656 3
O4 Na1 Na2 75.34(13) 3_455 3
O6 Na1 Na2 43.03(11) . 3
O6 Na1 Na2 137.65(16) 2_656 3
O2W Na1 Na2 134.86(12) 2_656 4_556
O2W Na1 Na2 100.83(12) . 4_556
O4 Na1 Na2 75.34(13) 4_656 4_556
O4 Na1 Na2 46.06(11) 3_455 4_556
O6 Na1 Na2 137.65(16) . 4_556
O6 Na1 Na2 43.03(11) 2_656 4_556
Na2 Na1 Na2 102.55(13) 3 4_556
O6 Na2 O2 127.7(2) 3_445 .
O6 Na2 O4 100.31(18) 3_445 2_656
O2 Na2 O4 131.65(19) . 2_656
O6 Na2 O3 104.14(18) 3_445 1_455
O2 Na2 O3 88.20(17) . 1_455
O4 Na2 O3 85.12(16) 2_656 1_455
O6 Na2 O1W 98.25(18) 3_445 4_646
O2 Na2 O1W 85.88(17) . 4_646
O4 Na2 O1W 81.21(17) 2_656 4_646
O3 Na2 O1W 155.52(19) 1_455 4_646
O6 Na2 C8 117.65(19) 3_445 2_656
O2 Na2 C8 114.49(19) . 2_656
O4 Na2 C8 20.50(15) 2_656 2_656
O3 Na2 C8 71.18(17) 1_455 2_656
O1W Na2 C8 89.78(18) 4_646 2_656
O6 Na2 Na1 52.52(13) 3_445 3_445
O2 Na2 Na1 169.18(15) . 3_445
O4 Na2 Na1 51.33(11) 2_656 3_445
O3 Na2 Na1 81.62(13) 1_455 3_445
O1W Na2 Na1 104.90(14) 4_646 3_445
C8 Na2 Na1 65.60(13) 2_656 3_445
O7A C16A C17A 104(2) . .

loop_
_geom_bond_atom_site_label_1
_geom_bond_atom_site_label_2
_geom_bond_distance
_geom_bond_site_symmetry_2
Cu1 S2 2.1701(16) .
Cu1 S1 2.1722(17) 2_655
Cu1 Cu2 2.7033(12) .
Cu1 Cu1 2.7140(14) 2_655
Cu2 S3 2.1474(16) .
Cu2 S3 2.1474(16) 2_655
Cu2 Cu1 2.7033(12) 2_655
Co1 N1 1.979(4) .
Co1 N3 1.999(5) .
Co1 N2 2.009(5) .
Co1 S2 2.2498(16) .
Co1 S1 2.2634(17) .
Co1 S3 2.2641(17) .
S1 C1 1.886(6) .
S1 Cu1 2.1722(17) 2_655
C1 C4 1.525(8) .
C1 C5 1.527(8) .
C1 C2 1.543(8) .
C2 N1 1.483(7) .
C2 C3 1.537(8) .
C3 O2 1.237(7) .
C3 O1 1.262(8) .
O2 Na2 2.220(5) .
S2 C6 1.860(6) .
C6 C10 1.526(8) .
C6 C7 1.533(8) .
C6 C9 1.534(8) .
C7 N2 1.494(7) .
C7 C8 1.556(8) .
C8 O4 1.239(7) .
C8 O3 1.266(7) .
C8 Na2 3.121(7) 2_656
O3 Na2 2.343(5) 1_655
O4 Na2 2.340(5) 2_656
O4 Na1 2.537(5) 3_545
S3 C11 1.861(6) .
C11 C15 1.515(8) .
C11 C14 1.535(8) .
C11 C12 1.544(8) .
C12 N3 1.487(7) .
C12 C13 1.558(8) .
C13 O5 1.236(7) .
C13 O6 1.242(7) .
O6 Na2 2.209(5) 3
O6 Na1 2.569(5) .
Na1 O2W 2.413(5) 2_656
Na1 O2W 2.413(5) .
Na1 O4 2.537(5) 4_656
Na1 O4 2.537(5) 3_455
Na1 O6 2.569(5) 2_656
Na1 Na2 3.222(3) 3
Na1 Na2 3.222(3) 4_556
Na2 O6 2.209(5) 3_445
Na2 O4 2.340(5) 2_656
Na2 O3 2.343(5) 1_455
Na2 O1W 2.423(5) 4_646
Na2 C8 3.121(7) 2_656
Na2 Na1 3.223(3) 3_445
O1W Na2 2.423(5) 4_656
O7A C16A 1.447(14) .
C16A C17A 1.521(18) .
C16B C17B 1.440(17) .
